data_7034636
loop_
_publ_author_name
'Mohamed, Heba A.'
'Lake, Benjamin R. M.'
'Laing, Thomas'
'Phillips, Roger M.'
'Willans, Charlotte E.'

_publ_section_title
;
 Synthesis and anticancer activity of silver(i)-N-heterocyclic carbene
 complexes derived from the natural xanthine products caffeine,
 theophylline and theobromine.
;
_journal_issue 16
_journal_name_full 'Dalton transactions (Cambridge, England : 2003)'
_journal_page_first 7563
_journal_page_last 7569
_journal_paper_doi 10.1039/c4dt03679d
_journal_volume 44
_journal_year 2015
_chemical_formula_moiety 'C16 H17 Ag N4 O4'
_chemical_formula_sum 'C16 H17 Ag N4 O4'
_chemical_formula_weight 437.21
_chemical_name_systematic 3d
_space_group_IT_number 2
_symmetry_cell_setting triclinic
_symmetry_space_group_name_Hall '-P 1'
_symmetry_space_group_name_H-M 'P -1'
_atom_sites_solution_hydrogens geom
_atom_sites_solution_primary direct
_atom_sites_solution_secondary difmap
_audit_creation_method SHELXL-97
_audit_update_record
;
2014-12-01 deposited with the CCDC.
2015-03-18 downloaded from the CCDC.
;
_cell_angle_alpha 82.181(6)
_cell_angle_beta 86.063(6)
_cell_angle_gamma 67.816(6)
_cell_formula_units_Z 2
_cell_length_a 8.7170(6)
_cell_length_b 9.9462(6)
_cell_length_c 10.2712(9)
_cell_measurement_reflns_used 3053
_cell_measurement_temperature 99.9(5)
_cell_measurement_theta_max 30.2020
_cell_measurement_theta_min 3.5250
_cell_volume 816.79(11)
_computing_cell_refinement
;
CrysAlisPro, Agilent Technologies,
Version 1.171.36.28e (release 10-06-2013 CrysAlis171 .NET)
(compiled Jun 10 2013,11:58:50)
;
_computing_data_collection
;
CrysAlisPro, Agilent Technologies,
Version 1.171.36.28e (release 10-06-2013 CrysAlis171 .NET)
(compiled Jun 10 2013,11:58:50)
;
_computing_data_reduction
;
CrysAlisPro, Agilent Technologies,
Version 1.171.36.28e (release 10-06-2013 CrysAlis171 .NET)
(compiled Jun 10 2013,11:58:50)
;
_computing_molecular_graphics 'ORTEP-III Version 1.08 (Farrugia, 2005)'
_computing_publication_material
;
enCIFer: A program for viewing, editing and visualising CIFs.
F. H. Allen, O. Johnson, G. P. Shields, B. R. Smith, M. Towler,
J. Applied Cryst., 37, 331-334, 2004
;
_computing_structure_refinement
;
SHELXS-97 (Sheldrick, G. M.    Acta Cryst. (2008). A64, 112)
XSeed (L.J.Barbour, J.Supramol. Chem., 2003, 1, 189.)
;
_computing_structure_solution
;
SHELXS-97 (Sheldrick, G. M.    Acta Cryst. (2008). A64, 112)
XSeed (L.J.Barbour, J.Supramol. Chem., 2003, 1, 189.)
;
_diffrn_ambient_temperature 99.9(5)
_diffrn_detector_area_resol_mean 5.3095
_diffrn_measured_fraction_theta_full 0.992
_diffrn_measured_fraction_theta_max 0.992
_diffrn_measurement_device_type 'SuperNova, Dual, Cu at zero, Atlas'
_diffrn_measurement_method '\w scans'
_diffrn_radiation_monochromator mirror
_diffrn_radiation_source 'SuperNova (Mo) X-ray Source'
_diffrn_radiation_type MoK\a
_diffrn_radiation_wavelength 0.71073
_diffrn_reflns_av_R_equivalents 0.0405
_diffrn_reflns_av_sigmaI/netI 0.0853
_diffrn_reflns_limit_h_max 11
_diffrn_reflns_limit_h_min -11
_diffrn_reflns_limit_k_max 10
_diffrn_reflns_limit_k_min -13
_diffrn_reflns_limit_l_max 13
_diffrn_reflns_limit_l_min -9
_diffrn_reflns_number 6438
_diffrn_reflns_theta_full 28.28
_diffrn_reflns_theta_max 28.28
_diffrn_reflns_theta_min 3.17
_diffrn_standards_decay_% 0
_diffrn_standards_interval_count 0
_diffrn_standards_interval_time 0
_diffrn_standards_number 0
_exptl_absorpt_coefficient_mu 1.264
_exptl_absorpt_correction_T_max 0.9280
_exptl_absorpt_correction_T_min 0.7861
_exptl_absorpt_correction_type multi-scan
_exptl_absorpt_process_details
;
CrysAlisPro, Agilent Technologies,
Version 1.171.36.32 (release 02-08-2013 CrysAlis171 .NET)
(compiled Aug  2 2013,16:46:58)
Empirical absorption correction using spherical harmonics,
 implemented in SCALE3 ABSPACK scaling algorithm.
;
_exptl_crystal_colour colourless
_exptl_crystal_density_diffrn 1.778
_exptl_crystal_density_method 'not measured'
_exptl_crystal_description plate
_exptl_crystal_F_000 440
_exptl_crystal_size_max 0.20
_exptl_crystal_size_mid 0.12
_exptl_crystal_size_min 0.06
_refine_diff_density_max 0.743
_refine_diff_density_min -0.780
_refine_diff_density_rms 0.144
_refine_ls_extinction_method none
_refine_ls_goodness_of_fit_ref 1.043
_refine_ls_hydrogen_treatment constr
_refine_ls_matrix_type full
_refine_ls_number_parameters 230
_refine_ls_number_reflns 4023
_refine_ls_number_restraints 0
_refine_ls_restrained_S_all 1.043
_refine_ls_R_factor_all 0.0531
_refine_ls_R_factor_gt 0.0430
_refine_ls_shift/su_max 0.000
_refine_ls_shift/su_mean 0.000
_refine_ls_structure_factor_coef Fsqd
_refine_ls_weighting_details 'calc w=1/[\s^2^(Fo^2^)+(0.0191P)^2^+0.0000P] where P=(Fo^2^+2Fc^2^)/3'
_refine_ls_weighting_scheme calc
_refine_ls_wR_factor_gt 0.0756
_refine_ls_wR_factor_ref 0.0836
_reflns_number_gt 3452
_reflns_number_total 4023
_reflns_threshold_expression >2sigma(I)
_cod_data_source_file c4dt03679d2.cif
_cod_data_source_block Complex3d
_cod_depositor_comments 'Adding full bibliography for 7034631--7034636.cif.'
_cod_original_cell_volume 816.79(10)
_cod_database_code 7034636

loop_
_symmetry_equiv_pos_as_xyz
'x, y, z'
'-x, -y, -z'

loop_
_atom_site_label
_atom_site_type_symbol
_atom_site_fract_x
_atom_site_fract_y
_atom_site_fract_z
_atom_site_U_iso_or_equiv
_atom_site_adp_type
_atom_site_occupancy
_atom_site_symmetry_multiplicity
_atom_site_calc_flag
_atom_site_refinement_flags
Ag1 Ag -0.06603(3) 0.86483(3) 0.05082(3) 0.01453(9) Uani 1 1 d .
O1 O -0.0926(3) 1.3862(2) 0.5572(3) 0.0175(6) Uani 1 1 d .
O2 O 0.3413(3) 0.9822(2) 0.4483(3) 0.0186(6) Uani 1 1 d .
O3 O -0.1351(3) 0.7504(2) -0.0783(3) 0.0185(6) Uani 1 1 d .
O4 O 0.1366(3) 0.6418(3) -0.1007(3) 0.0232(6) Uani 1 1 d .
N1 N -0.1555(3) 1.0867(3) 0.2577(3) 0.0111(6) Uani 1 1 d .
N2 N -0.1494(3) 1.2475(3) 0.4223(3) 0.0116(6) Uani 1 1 d .
N3 N 0.1242(3) 1.1884(3) 0.4981(3) 0.0130(6) Uani 1 1 d .
N4 N 0.1061(3) 0.9519(3) 0.2550(3) 0.0111(6) Uani 1 1 d .
C1 C -0.3297(4) 1.1474(4) 0.2150(4) 0.0193(8) Uani 1 1 d .
H1A H -0.3404 1.0980 0.1418 0.029 Uiso 1 1 calc R
H1B H -0.3627 1.2524 0.1865 0.029 Uiso 1 1 calc R
H1C H -0.4015 1.1320 0.2885 0.029 Uiso 1 1 calc R
C2 C -0.0380(4) 0.9755(3) 0.1984(4) 0.0117(7) Uani 1 1 d .
C3 C -0.0818(4) 1.1369(3) 0.3445(4) 0.0109(7) Uani 1 1 d .
C4 C -0.3255(4) 1.3431(4) 0.4224(4) 0.0207(9) Uani 1 1 d .
H4A H -0.3517 1.4060 0.3383 0.031 Uiso 1 1 calc R
H4B H -0.3486 1.4040 0.4942 0.031 Uiso 1 1 calc R
H4C H -0.3936 1.2832 0.4346 0.031 Uiso 1 1 calc R
C5 C -0.0422(4) 1.2819(3) 0.4953(4) 0.0126(7) Uani 1 1 d .
C6 C 0.2321(4) 1.2294(4) 0.5762(4) 0.0175(8) Uani 1 1 d .
H6A H 0.2230 1.3296 0.5449 0.026 Uiso 1 1 calc R
H6B H 0.3473 1.1624 0.5665 0.026 Uiso 1 1 calc R
H6C H 0.1978 1.2232 0.6690 0.026 Uiso 1 1 calc R
C7 C 0.1974(4) 1.0651(3) 0.4309(4) 0.0123(7) Uani 1 1 d .
C8 C 0.0839(4) 1.0503(3) 0.3455(4) 0.0101(7) Uani 1 1 d .
C9 C 0.2646(4) 0.8552(3) 0.2070(4) 0.0123(7) Uani 1 1 d .
C10 C 0.3845(4) 0.9131(4) 0.1632(4) 0.0148(8) Uani 1 1 d .
H10 H 0.3666 1.0123 0.1699 0.018 Uiso 1 1 calc R
C11 C 0.5301(4) 0.8217(4) 0.1100(4) 0.0177(8) Uani 1 1 d .
H11 H 0.6142 0.8585 0.0812 0.021 Uiso 1 1 calc R
C12 C 0.5566(4) 0.6776(4) 0.0975(4) 0.0192(8) Uani 1 1 d .
H12 H 0.6576 0.6165 0.0603 0.023 Uiso 1 1 calc R
C13 C 0.4339(4) 0.6234(3) 0.1400(4) 0.0179(8) Uani 1 1 d .
H13 H 0.4506 0.5251 0.1308 0.021 Uiso 1 1 calc R
C14 C 0.2875(4) 0.7117(3) 0.1957(4) 0.0173(8) Uani 1 1 d .
H14 H 0.2041 0.6744 0.2257 0.021 Uiso 1 1 calc R
C15 C -0.0065(4) 0.6536(3) -0.1223(4) 0.0152(8) Uani 1 1 d .
C16 C -0.0369(5) 0.5487(4) -0.2014(4) 0.0283(10) Uani 1 1 d .
H16A H 0.0645 0.4975 -0.2502 0.042 Uiso 1 1 calc R
H16B H -0.1263 0.6033 -0.2633 0.042 Uiso 1 1 calc R
H16C H -0.0687 0.4773 -0.1419 0.042 Uiso 1 1 calc R

loop_
_atom_site_aniso_label
_atom_site_aniso_U_11
_atom_site_aniso_U_22
_atom_site_aniso_U_33
_atom_site_aniso_U_23
_atom_site_aniso_U_13
_atom_site_aniso_U_12
Ag1 0.01290(15) 0.01525(14) 0.01582(18) -0.00439(11) -0.00116(11) -0.00468(10)
O1 0.0193(13) 0.0149(12) 0.0186(16) -0.0080(10) 0.0017(12) -0.0051(10)
O2 0.0110(13) 0.0203(12) 0.0229(17) -0.0060(11) -0.0040(11) -0.0022(10)
O3 0.0199(14) 0.0162(12) 0.0211(17) -0.0073(10) 0.0001(12) -0.0070(10)
O4 0.0205(14) 0.0195(13) 0.0272(18) -0.0005(11) -0.0008(13) -0.0054(10)
N1 0.0079(14) 0.0104(13) 0.0141(18) -0.0026(11) -0.0026(12) -0.0017(10)
N2 0.0103(14) 0.0118(13) 0.0103(17) -0.0029(11) -0.0011(12) -0.0008(10)
N3 0.0102(14) 0.0163(14) 0.0127(18) -0.0025(12) -0.0025(12) -0.0046(11)
N4 0.0115(14) 0.0096(13) 0.0110(17) -0.0029(11) 0.0013(12) -0.0023(10)
C1 0.0114(18) 0.0229(18) 0.024(2) -0.0061(16) -0.0073(16) -0.0042(14)
C2 0.0096(16) 0.0081(15) 0.016(2) 0.0003(13) -0.0020(14) -0.0019(12)
C3 0.0083(16) 0.0121(15) 0.011(2) 0.0008(13) 0.0024(14) -0.0037(12)
C4 0.0127(18) 0.0178(17) 0.024(2) -0.0082(15) -0.0033(17) 0.0052(13)
C5 0.0129(17) 0.0128(16) 0.010(2) 0.0012(13) 0.0038(14) -0.0040(12)
C6 0.0190(19) 0.0201(18) 0.018(2) -0.0071(15) -0.0038(16) -0.0099(14)
C7 0.0137(17) 0.0143(16) 0.011(2) -0.0021(13) 0.0008(14) -0.0071(13)
C8 0.0126(17) 0.0095(15) 0.0081(19) 0.0004(13) -0.0013(14) -0.0042(12)
C9 0.0086(16) 0.0117(15) 0.013(2) -0.0013(13) -0.0006(14) -0.0002(12)
C10 0.0117(17) 0.0176(17) 0.016(2) -0.0002(14) -0.0030(15) -0.0065(13)
C11 0.0140(18) 0.0200(18) 0.017(2) -0.0011(15) 0.0002(16) -0.0040(14)
C12 0.0092(17) 0.0253(19) 0.014(2) -0.0057(15) 0.0013(15) 0.0044(14)
C13 0.0169(19) 0.0102(16) 0.019(2) -0.0051(14) -0.0031(16) 0.0046(13)
C14 0.0171(18) 0.0151(16) 0.019(2) -0.0019(14) -0.0003(16) -0.0055(13)
C15 0.026(2) 0.0085(15) 0.012(2) -0.0021(13) 0.0010(16) -0.0073(13)
C16 0.045(3) 0.022(2) 0.023(3) -0.0075(17) 0.000(2) -0.0180(18)

loop_
_atom_type_symbol
_atom_type_description
_atom_type_scat_dispersion_real
_atom_type_scat_dispersion_imag
_atom_type_scat_source
C C 0.0033 0.0016 'International Tables Vol C Tables 4.2.6.8 and 6.1.1.4'
H H 0.0000 0.0000 'International Tables Vol C Tables 4.2.6.8 and 6.1.1.4'
N N 0.0061 0.0033 'International Tables Vol C Tables 4.2.6.8 and 6.1.1.4'
O O 0.0106 0.0060 'International Tables Vol C Tables 4.2.6.8 and 6.1.1.4'
Ag Ag -0.8971 1.1015 'International Tables Vol C Tables 4.2.6.8 and 6.1.1.4'

loop_
_geom_angle_atom_site_label_1
_geom_angle_atom_site_label_2
_geom_angle_atom_site_label_3
_geom_angle
_geom_angle_site_symmetry_3
C2 Ag1 O3 168.94(11) .
C2 Ag1 Ag1 65.18(9) 2_575
O3 Ag1 Ag1 123.36(7) 2_575
C15 O3 Ag1 110.0(2) .
C2 N1 C3 110.2(3) .
C2 N1 C1 120.8(3) .
C3 N1 C1 128.6(3) .
C3 N2 C5 118.2(3) .
C3 N2 C4 123.8(3) .
C5 N2 C4 117.6(3) .
C5 N3 C7 126.5(3) .
C5 N3 C6 115.4(3) .
C7 N3 C6 118.0(3) .
C2 N4 C8 110.9(3) .
C2 N4 C9 122.4(3) .
C8 N4 C9 125.6(3) .
N1 C1 H1A 109.5 .
N1 C1 H1B 109.5 .
H1A C1 H1B 109.5 .
N1 C1 H1C 109.5 .
H1A C1 H1C 109.5 .
H1B C1 H1C 109.5 .
N4 C2 N1 105.6(3) .
N4 C2 Ag1 125.3(2) .
N1 C2 Ag1 129.1(2) .
N2 C3 C8 122.5(3) .
N2 C3 N1 130.4(3) .
C8 C3 N1 107.1(3) .
N2 C4 H4A 109.5 .
N2 C4 H4B 109.5 .
H4A C4 H4B 109.5 .
N2 C4 H4C 109.5 .
H4A C4 H4C 109.5 .
H4B C4 H4C 109.5 .
O1 C5 N3 121.1(3) .
O1 C5 N2 121.4(3) .
N3 C5 N2 117.5(3) .
N3 C6 H6A 109.5 .
N3 C6 H6B 109.5 .
H6A C6 H6B 109.5 .
N3 C6 H6C 109.5 .
H6A C6 H6C 109.5 .
H6B C6 H6C 109.5 .
O2 C7 N3 121.8(3) .
O2 C7 C8 126.3(3) .
N3 C7 C8 111.9(3) .
C3 C8 N4 106.1(3) .
C3 C8 C7 122.6(3) .
N4 C8 C7 131.3(3) .
C14 C9 C10 121.8(3) .
C14 C9 N4 119.2(3) .
C10 C9 N4 118.8(3) .
C11 C10 C9 117.9(3) .
C11 C10 H10 121.1 .
C9 C10 H10 121.1 .
C10 C11 C12 121.7(3) .
C10 C11 H11 119.2 .
C12 C11 H11 119.2 .
C11 C12 C13 119.3(3) .
C11 C12 H12 120.4 .
C13 C12 H12 120.4 .
C14 C13 C12 120.5(3) .
C14 C13 H13 119.8 .
C12 C13 H13 119.8 .
C9 C14 C13 118.9(3) .
C9 C14 H14 120.5 .
C13 C14 H14 120.5 .
O4 C15 O3 123.2(3) .
O4 C15 C16 120.8(3) .
O3 C15 C16 116.0(3) .
C15 C16 H16A 109.5 .
C15 C16 H16B 109.5 .
H16A C16 H16B 109.5 .
C15 C16 H16C 109.5 .
H16A C16 H16C 109.5 .
H16B C16 H16C 109.5 .

loop_
_geom_bond_atom_site_label_1
_geom_bond_atom_site_label_2
_geom_bond_distance
_geom_bond_site_symmetry_2
Ag1 C2 2.068(4) .
Ag1 O3 2.111(3) .
Ag1 Ag1 3.3249(5) 2_575
O1 C5 1.213(4) .
O2 C7 1.223(4) .
O3 C15 1.273(4) .
O4 C15 1.240(4) .
N1 C2 1.373(4) .
N1 C3 1.378(4) .
N1 C1 1.480(4) .
N2 C3 1.371(4) .
N2 C5 1.400(5) .
N2 C4 1.469(4) .
N3 C5 1.396(4) .
N3 C7 1.403(4) .
N3 C6 1.475(4) .
N4 C2 1.346(4) .
N4 C8 1.393(4) .
N4 C9 1.453(4) .
C1 H1A 0.9800 .
C1 H1B 0.9800 .
C1 H1C 0.9800 .
C3 C8 1.375(4) .
C4 H4A 0.9800 .
C4 H4B 0.9800 .
C4 H4C 0.9800 .
C6 H6A 0.9800 .
C6 H6B 0.9800 .
C6 H6C 0.9800 .
C7 C8 1.425(5) .
C9 C14 1.385(5) .
C9 C10 1.395(4) .
C10 C11 1.380(5) .
C10 H10 0.9500 .
C11 C12 1.385(5) .
C11 H11 0.9500 .
C12 C13 1.390(5) .
C12 H12 0.9500 .
C13 C14 1.385(5) .
C13 H13 0.9500 .
C14 H14 0.9500 .
C15 C16 1.513(5) .
C16 H16A 0.9800 .
C16 H16B 0.9800 .
C16 H16C 0.9800 .

loop_
_geom_torsion_atom_site_label_1
_geom_torsion_atom_site_label_2
_geom_torsion_atom_site_label_3
_geom_torsion_atom_site_label_4
_geom_torsion
_geom_torsion_site_symmetry_1
C2 Ag1 O3 C15 -140.9(5) .
Ag1 Ag1 O3 C15 80.6(2) 2_575
C8 N4 C2 N1 -2.6(4) .
C9 N4 C2 N1 -171.6(3) .
C8 N4 C2 Ag1 176.5(2) .
C9 N4 C2 Ag1 7.5(4) .
C3 N1 C2 N4 3.7(4) .
C1 N1 C2 N4 177.0(3) .
C3 N1 C2 Ag1 -175.4(2) .
C1 N1 C2 Ag1 -2.1(4) .
O3 Ag1 C2 N4 136.2(5) .
Ag1 Ag1 C2 N4 -81.4(3) 2_575
O3 Ag1 C2 N1 -44.9(7) .
Ag1 Ag1 C2 N1 97.5(3) 2_575
C5 N2 C3 C8 6.5(5) .
C4 N2 C3 C8 179.2(3) .
C5 N2 C3 N1 -175.6(3) .
C4 N2 C3 N1 -2.9(5) .
C2 N1 C3 N2 178.4(3) .
C1 N1 C3 N2 5.8(6) .
C2 N1 C3 C8 -3.4(4) .
C1 N1 C3 C8 -176.0(3) .
C7 N3 C5 O1 -179.9(3) .
C6 N3 C5 O1 -2.4(5) .
C7 N3 C5 N2 2.5(5) .
C6 N3 C5 N2 180.0(3) .
C3 N2 C5 O1 173.7(3) .
C4 N2 C5 O1 0.6(5) .
C3 N2 C5 N3 -8.6(4) .
C4 N2 C5 N3 178.2(3) .
C5 N3 C7 O2 -173.5(3) .
C6 N3 C7 O2 9.0(5) .
C5 N3 C7 C8 5.6(5) .
C6 N3 C7 C8 -171.8(3) .
N2 C3 C8 N4 -179.9(3) .
N1 C3 C8 N4 1.7(4) .
N2 C3 C8 C7 2.4(5) .
N1 C3 C8 C7 -176.0(3) .
C2 N4 C8 C3 0.6(4) .
C9 N4 C8 C3 169.2(3) .
C2 N4 C8 C7 178.0(3) .
C9 N4 C8 C7 -13.4(5) .
O2 C7 C8 C3 171.1(3) .
N3 C7 C8 C3 -8.0(4) .
O2 C7 C8 N4 -6.0(6) .
N3 C7 C8 N4 174.9(3) .
C2 N4 C9 C14 -55.7(5) .
C8 N4 C9 C14 136.9(4) .
C2 N4 C9 C10 119.1(4) .
C8 N4 C9 C10 -48.3(5) .
C14 C9 C10 C11 -1.3(6) .
N4 C9 C10 C11 -175.8(3) .
C9 C10 C11 C12 1.2(6) .
C10 C11 C12 C13 -0.2(6) .
C11 C12 C13 C14 -0.8(6) .
C10 C9 C14 C13 0.3(6) .
N4 C9 C14 C13 174.9(3) .
C12 C13 C14 C9 0.7(6) .
Ag1 O3 C15 O4 -6.7(4) .
Ag1 O3 C15 C16 171.8(2) .
